data_7044543
loop_
_publ_author_name
'Angeles Alvarez, M.'
'Esther Garc\'ia, M.'
'Garc\'ia-Viv\'o, Daniel'
'Ruiz, Miguel A.'
'Toyos, Adri\'an'

_publ_section_title
;
 Structure and dynamics of heterometallic clusters derived from addition
 of metal carbonyl fragments to the unsaturated hydride
 [W2Cp2(\m-H)(\m-PPh2)(NO)2]
;
_journal_name_full 'Dalton Trans.'
_journal_paper_doi 10.1039/C7DT03580B
_journal_year 2017
_chemical_formula_moiety 'C21 H15 Co N O5 P W'
_chemical_formula_sum 'C21 H15 Co N O5 P W'
_chemical_formula_weight 635.08
_chemical_name_systematic
;
 ?
;
_space_group_crystal_system monoclinic
_space_group_IT_number 14
_space_group_name_Hall '-P 2ybc'
_space_group_name_H-M_alt 'P 1 21/c 1'
_symmetry_space_group_name_Hall '-P 2ybc'
_symmetry_space_group_name_H-M 'P 1 21/c 1'
_atom_sites_solution_hydrogens geom
_audit_creation_method SHELXL-2016
_audit_update_record
;
2017-07-31 deposited with the CCDC.
2017-10-17 downloaded from the CCDC.
;
_cell_angle_alpha 90
_cell_angle_beta 93.0650(10)
_cell_angle_gamma 90
_cell_formula_units_Z 4
_cell_length_a 8.89520(10)
_cell_length_b 14.29810(10)
_cell_length_c 16.4401(2)
_cell_measurement_reflns_used 7938
_cell_measurement_temperature 153.9(6)
_cell_measurement_theta_max 69.6580
_cell_measurement_theta_min 4.0840
_cell_volume 2087.93(4)
_computing_cell_refinement
;
CrysAlis RED, Oxford Diffraction Ltd.,
Version 1.171.31.7 (release 18-10-2006 CrysAlis171 .NET)
(compiled Oct 18 2006,16:28:17)
;
_computing_data_collection
;
CrysAlis CCD, Oxford Diffraction Ltd.,
Version 1.171.31.7 (release 18-10-2006 CrysAlis171 .NET)
(compiled Oct 18 2006,16:28:17)
;
_computing_data_reduction
;
CrysAlis RED, Oxford Diffraction Ltd.,
Version 1.171.31.7 (release 18-10-2006 CrysAlis171 .NET)
(compiled Oct 18 2006,16:28:17)
;
_computing_molecular_graphics 'Ortep for Windows (Farrugia, 2012)'
_computing_publication_material 'WinGX publication routines (Farrugia, 2012)'
_computing_structure_refinement 'SHELXL-2016/6 (Sheldrick, 2016)'
_computing_structure_solution 'SHELXL-2016/6 (Sheldrick, 2016)'
_diffrn_ambient_temperature 153.9(6)
_diffrn_measured_fraction_theta_full 0.994
_diffrn_measured_fraction_theta_max 0.980
_diffrn_measurement_device_type 'ONYX CCD'
_diffrn_measurement_method CCD
_diffrn_radiation_monochromator graphite
_diffrn_radiation_probe x-ray
_diffrn_radiation_source 'Nova (Cu) X-ray Source'
_diffrn_radiation_type CuK\a
_diffrn_radiation_wavelength 1.54184
_diffrn_reflns_av_R_equivalents 0.0385
_diffrn_reflns_av_unetI/netI 0.0341
_diffrn_reflns_Laue_measured_fraction_full 0.994
_diffrn_reflns_Laue_measured_fraction_max 0.980
_diffrn_reflns_limit_h_max 10
_diffrn_reflns_limit_h_min -10
_diffrn_reflns_limit_k_max 17
_diffrn_reflns_limit_k_min -12
_diffrn_reflns_limit_l_max 19
_diffrn_reflns_limit_l_min -14
_diffrn_reflns_number 10245
_diffrn_reflns_point_group_measured_fraction_full 0.994
_diffrn_reflns_point_group_measured_fraction_max 0.980
_diffrn_reflns_theta_full 67.684
_diffrn_reflns_theta_max 69.615
_diffrn_reflns_theta_min 4.100
_exptl_absorpt_coefficient_mu 17.124
_exptl_absorpt_correction_T_max 1.00000
_exptl_absorpt_correction_T_min 0.21219
_exptl_absorpt_correction_type multi-scan
_exptl_absorpt_process_details
;
CrysAlisPro, Agilent Technologies,
Version 1.171.37.35 (release 13-08-2014 CrysAlis171 .NET)
(compiled Aug 13 2014,18:06:01)
Empirical absorption correction using spherical harmonics,
 implemented in SCALE3 ABSPACK scaling algorithm.
;
_exptl_crystal_colour orange
_exptl_crystal_density_diffrn 2.020
_exptl_crystal_density_method 'not measured'
_exptl_crystal_description plate
_exptl_crystal_F_000 1216.0
_exptl_crystal_recrystallization_method 'Re-crystallisation from solvent: toluene/petroleum ether'
_exptl_crystal_size_max 0.270
_exptl_crystal_size_mid 0.240
_exptl_crystal_size_min 0.070
_refine_diff_density_max 1.691
_refine_diff_density_min -1.642
_refine_diff_density_rms 0.169
_refine_ls_extinction_method none
_refine_ls_goodness_of_fit_ref 1.078
_refine_ls_hydrogen_treatment constr
_refine_ls_matrix_type full
_refine_ls_number_parameters 271
_refine_ls_number_reflns 3854
_refine_ls_number_restraints 0
_refine_ls_restrained_S_all 1.078
_refine_ls_R_factor_all 0.0336
_refine_ls_R_factor_gt 0.0324
_refine_ls_shift/su_max 0.001
_refine_ls_shift/su_mean 0.000
_refine_ls_structure_factor_coef Fsqd
_refine_ls_weighting_details 'w=1/[\s^2^(Fo^2^)+(0.0561P)^2^] where P=(Fo^2^+2Fc^2^)/3'
_refine_ls_weighting_scheme calc
_refine_ls_wR_factor_gt 0.0827
_refine_ls_wR_factor_ref 0.0838
_reflns_Friedel_coverage 0.000
_reflns_number_gt 3700
_reflns_number_total 3854
_reflns_threshold_expression 'I > 2\s(I)'
_cod_data_source_file c7dt03580b3.cif
_cod_data_source_block compound6
_cod_database_code 7044543
_shelx_space_group_comment
;
The symmetry employed for this shelxl refinement is uniquely defined
by the following loop, which should always be used as a source of
symmetry information in preference to the above space-group names.
They are only intended as comments.
;

loop_
_space_group_symop_operation_xyz
'x, y, z'
'-x, y+1/2, -z+1/2'
'-x, -y, -z'
'x, -y-1/2, z-1/2'

loop_
_atom_site_label
_atom_site_type_symbol
_atom_site_fract_x
_atom_site_fract_y
_atom_site_fract_z
_atom_site_U_iso_or_equiv
_atom_site_adp_type
_atom_site_occupancy
_atom_site_site_symmetry_order
_atom_site_calc_flag
_atom_site_refinement_flags_posn
_atom_site_refinement_flags_adp
W1 W 0.44147(2) 0.29473(2) 0.27233(2) 0.01534(10) Uani 1 1 d . .
Co1 Co 0.68307(7) 0.31683(5) 0.16572(4) 0.01762(15) Uani 1 1 d . .
P1 P 0.70523(10) 0.32195(7) 0.29779(5) 0.01432(19) Uani 1 1 d . .
O1 O 0.3256(4) 0.3217(3) 0.08950(18) 0.0476(10) Uani 1 1 d . .
O2 O 0.3267(3) 0.4842(2) 0.3149(2) 0.0369(7) Uani 1 1 d . .
O3 O 0.6120(4) 0.1553(3) 0.0617(2) 0.0536(10) Uani 1 1 d . .
O4 O 0.6325(4) 0.4845(3) 0.0649(2) 0.0449(8) Uani 1 1 d . .
O5 O 1.0085(4) 0.3066(3) 0.1687(2) 0.0474(10) Uani 1 1 d . .
C1 C 0.3816(5) 0.3133(4) 0.1538(3) 0.0300(10) Uani 1 1 d . .
N2 N 0.3812(3) 0.4115(2) 0.29487(19) 0.0220(7) Uani 1 1 d . .
C3 C 0.6370(5) 0.2173(3) 0.1035(3) 0.0274(9) Uani 1 1 d . .
C4 C 0.6447(4) 0.4225(3) 0.1081(2) 0.0271(9) Uani 1 1 d . .
C5 C 0.8791(5) 0.3109(4) 0.1672(3) 0.0304(10) Uani 1 1 d . .
C6 C 0.2354(5) 0.2146(3) 0.3168(3) 0.0322(10) Uani 1 1 d . .
H6 H 0.1402 0.2414 0.3112 0.039 Uiso 1 1 calc R U
C7 C 0.3393(5) 0.2250(3) 0.3842(3) 0.0280(9) Uani 1 1 d . .
H7 H 0.3251 0.2598 0.4309 0.034 Uiso 1 1 calc R U
C8 C 0.4685(5) 0.1727(4) 0.3676(3) 0.0367(11) Uani 1 1 d . .
H8 H 0.5545 0.1669 0.4020 0.044 Uiso 1 1 calc R U
C9 C 0.4460(6) 0.1313(4) 0.2915(4) 0.0446(13) Uani 1 1 d . .
H9 H 0.5145 0.0936 0.2661 0.053 Uiso 1 1 calc R U
C10 C 0.3017(6) 0.1565(4) 0.2597(3) 0.0406(12) Uani 1 1 d . .
H10 H 0.2578 0.1379 0.2097 0.049 Uiso 1 1 calc R U
C11 C 0.8201(4) 0.2292(3) 0.3459(2) 0.0179(7) Uani 1 1 d . .
C12 C 0.8872(4) 0.2388(3) 0.4242(2) 0.0207(7) Uani 1 1 d . .
H12 H 0.8748 0.2937 0.4534 0.025 Uiso 1 1 calc R U
C13 C 0.9729(4) 0.1657(3) 0.4584(2) 0.0287(9) Uani 1 1 d . .
H13 H 1.0199 0.1730 0.5099 0.034 Uiso 1 1 calc R U
C14 C 0.9891(5) 0.0835(4) 0.4173(3) 0.0346(10) Uani 1 1 d . .
H14 H 1.0466 0.0353 0.4408 0.041 Uiso 1 1 calc R U
C15 C 0.9190(5) 0.0723(3) 0.3401(3) 0.0323(9) Uani 1 1 d . .
H15 H 0.9278 0.0160 0.3124 0.039 Uiso 1 1 calc R U
C16 C 0.8369(4) 0.1445(3) 0.3049(2) 0.0254(8) Uani 1 1 d . .
H16 H 0.7918 0.1369 0.2530 0.031 Uiso 1 1 calc R U
C17 C 0.7722(4) 0.4263(3) 0.3524(2) 0.0171(7) Uani 1 1 d . .
C18 C 0.6818(4) 0.4732(3) 0.4043(2) 0.0231(8) Uani 1 1 d . .
H18 H 0.5842 0.4525 0.4111 0.028 Uiso 1 1 calc R U
C19 C 0.7360(5) 0.5518(3) 0.4467(2) 0.0311(9) Uani 1 1 d . .
H19 H 0.6740 0.5835 0.4812 0.037 Uiso 1 1 calc R U
C20 C 0.8807(5) 0.5827(3) 0.4378(3) 0.0322(10) Uani 1 1 d . .
H20 H 0.9161 0.6353 0.4660 0.039 Uiso 1 1 calc R U
C21 C 0.9728(5) 0.5356(3) 0.3873(3) 0.0289(9) Uani 1 1 d . .
H21 H 1.0707 0.5564 0.3814 0.035 Uiso 1 1 calc R U
C22 C 0.9204(4) 0.4574(3) 0.3450(2) 0.0230(8) Uani 1 1 d . .
H22 H 0.9837 0.4253 0.3115 0.028 Uiso 1 1 calc R U

loop_
_atom_site_aniso_label
_atom_site_aniso_U_11
_atom_site_aniso_U_22
_atom_site_aniso_U_33
_atom_site_aniso_U_23
_atom_site_aniso_U_13
_atom_site_aniso_U_12
W1 0.01039(13) 0.02289(14) 0.01283(13) -0.00075(5) 0.00131(8) -0.00179(5)
Co1 0.0159(3) 0.0258(3) 0.0112(3) -0.0007(2) 0.0018(2) -0.0008(3)
P1 0.0108(4) 0.0197(5) 0.0126(4) -0.0005(3) 0.0011(3) -0.0006(3)
O1 0.0276(17) 0.097(3) 0.0175(15) 0.0041(17) -0.0050(12) -0.0059(17)
O2 0.0343(16) 0.0288(17) 0.0484(18) 0.0011(14) 0.0107(13) 0.0118(14)
O3 0.065(2) 0.052(2) 0.045(2) -0.0254(19) 0.0123(18) -0.0141(19)
O4 0.058(2) 0.036(2) 0.0410(18) 0.0106(16) 0.0030(15) 0.0047(16)
O5 0.0164(17) 0.096(3) 0.0303(18) 0.0130(17) 0.0047(13) 0.0046(15)
C1 0.017(2) 0.053(3) 0.020(2) -0.0021(19) 0.0006(16) -0.0058(18)
N2 0.0146(15) 0.0265(18) 0.0249(16) 0.0076(13) 0.0016(12) 0.0025(13)
C3 0.028(2) 0.032(2) 0.022(2) -0.0040(17) 0.0082(17) -0.0047(17)
C4 0.024(2) 0.036(2) 0.0218(19) -0.0019(18) 0.0008(15) 0.0009(17)
C5 0.026(2) 0.049(3) 0.0162(19) 0.0054(18) 0.0053(16) 0.0007(19)
C6 0.016(2) 0.042(3) 0.040(3) 0.0111(19) 0.0056(18) -0.0089(17)
C7 0.033(2) 0.033(2) 0.0187(18) 0.0040(17) 0.0099(16) -0.0077(18)
C8 0.026(2) 0.034(3) 0.050(3) 0.018(2) -0.0014(19) -0.0070(19)
C9 0.052(3) 0.019(2) 0.066(3) -0.002(2) 0.035(3) -0.007(2)
C10 0.047(3) 0.047(3) 0.028(2) -0.010(2) 0.0032(19) -0.031(2)
C11 0.0122(17) 0.0238(19) 0.0182(18) 0.0043(15) 0.0053(13) -0.0002(15)
C12 0.0166(18) 0.029(2) 0.0169(17) 0.0023(16) 0.0025(13) 0.0006(16)
C13 0.0220(19) 0.048(3) 0.0165(17) 0.0105(18) 0.0034(14) 0.0059(19)
C14 0.031(2) 0.043(3) 0.031(2) 0.015(2) 0.0106(17) 0.012(2)
C15 0.038(2) 0.026(2) 0.034(2) 0.0026(18) 0.0112(18) 0.0081(19)
C16 0.027(2) 0.028(2) 0.0216(18) -0.0018(16) 0.0033(15) 0.0001(17)
C17 0.0190(17) 0.0189(18) 0.0132(15) 0.0035(14) -0.0010(12) 0.0003(14)
C18 0.0223(19) 0.027(2) 0.0199(17) -0.0040(15) -0.0003(14) -0.0035(16)
C19 0.035(2) 0.031(2) 0.026(2) -0.0098(18) -0.0034(16) -0.0008(19)
C20 0.042(2) 0.025(2) 0.028(2) -0.0046(17) -0.0137(18) -0.0073(18)
C21 0.023(2) 0.029(2) 0.034(2) 0.0040(18) -0.0062(16) -0.0068(17)
C22 0.0170(17) 0.028(2) 0.0242(17) 0.0016(16) 0.0017(14) -0.0040(15)

loop_
_atom_type_symbol
_atom_type_description
_atom_type_scat_dispersion_real
_atom_type_scat_dispersion_imag
_atom_type_scat_source
C C 0.0181 0.0091 'International Tables Vol C Tables 4.2.6.8 and 6.1.1.4'
H H 0.0000 0.0000 'International Tables Vol C Tables 4.2.6.8 and 6.1.1.4'
Co Co -2.3653 3.6143 'International Tables Vol C Tables 4.2.6.8 and 6.1.1.4'
N N 0.0311 0.0180 'International Tables Vol C Tables 4.2.6.8 and 6.1.1.4'
O O 0.0492 0.0322 'International Tables Vol C Tables 4.2.6.8 and 6.1.1.4'
P P 0.2955 0.4335 'International Tables Vol C Tables 4.2.6.8 and 6.1.1.4'
W W -5.4734 5.5774 'International Tables Vol C Tables 4.2.6.8 and 6.1.1.4'

loop_
_geom_angle_atom_site_label_1
_geom_angle_atom_site_label_2
_geom_angle_atom_site_label_3
_geom_angle
N2 W1 C1 90.61(18)
N2 W1 C6 98.32(16)
C1 W1 C6 101.46(17)
N2 W1 C7 95.87(15)
C1 W1 C7 136.94(17)
C6 W1 C7 35.48(16)
N2 W1 C10 129.81(17)
C1 W1 C10 85.07(18)
C6 W1 C10 35.20(17)
C7 W1 C10 58.51(16)
N2 W1 C8 124.98(17)
C1 W1 C8 139.2(2)
C6 W1 C8 58.38(16)
C7 W1 C8 35.13(17)
C10 W1 C8 57.72(18)
N2 W1 C9 153.59(14)
C1 W1 C9 105.2(2)
C6 W1 C9 58.34(16)
C7 W1 C9 58.14(17)
C10 W1 C9 34.86(19)
C8 W1 C9 34.3(2)
N2 W1 P1 96.51(10)
C1 W1 P1 110.76(12)
C6 W1 P1 144.23(12)
C7 W1 P1 110.69(11)
C10 W1 P1 131.64(14)
C8 W1 P1 86.54(11)
C9 W1 P1 97.35(13)
N2 W1 Co1 105.41(10)
C1 W1 Co1 63.92(12)
C6 W1 Co1 151.87(13)
C7 W1 Co1 150.64(11)
C10 W1 Co1 116.87(12)
C8 W1 Co1 115.91(12)
C9 W1 Co1 100.56(11)
P1 W1 Co1 47.77(2)
C5 Co1 C3 99.7(2)
C5 Co1 C4 102.1(2)
C3 Co1 C4 109.6(2)
C5 Co1 P1 87.16(14)
C3 Co1 P1 127.22(15)
C4 Co1 P1 120.05(13)
C5 Co1 W1 140.24(14)
C3 Co1 W1 96.06(14)
C4 Co1 W1 106.64(13)
P1 Co1 W1 54.71(3)
C17 P1 C11 102.71(17)
C17 P1 Co1 121.98(12)
C11 P1 Co1 115.27(12)
C17 P1 W1 120.67(12)
C11 P1 W1 118.54(12)
Co1 P1 W1 77.52(3)
O1 C1 W1 169.6(4)
O2 N2 W1 171.8(3)
O3 C3 Co1 177.1(4)
O4 C4 Co1 171.3(4)
O5 C5 Co1 179.6(4)
C10 C6 C7 107.7(4)
C10 C6 W1 73.4(2)
C7 C6 W1 72.5(2)
C10 C6 H6 126.1
C7 C6 H6 126.1
W1 C6 H6 119.8
C8 C7 C6 107.4(4)
C8 C7 W1 73.6(2)
C6 C7 W1 72.0(2)
C8 C7 H7 126.3
C6 C7 H7 126.3
W1 C7 H7 120.0
C9 C8 C7 108.7(4)
C9 C8 W1 73.2(3)
C7 C8 W1 71.3(2)
C9 C8 H8 125.7
C7 C8 H8 125.7
W1 C8 H8 121.5
C8 C9 C10 108.1(4)
C8 C9 W1 72.5(3)
C10 C9 W1 71.8(3)
C8 C9 H9 126.0
C10 C9 H9 126.0
W1 C9 H9 121.5
C9 C10 C6 108.1(4)
C9 C10 W1 73.3(3)
C6 C10 W1 71.4(3)
C9 C10 H10 126.0
C6 C10 H10 126.0
W1 C10 H10 121.1
C12 C11 C16 118.6(4)
C12 C11 P1 121.9(3)
C16 C11 P1 119.4(3)
C13 C12 C11 119.7(4)
C13 C12 H12 120.1
C11 C12 H12 120.1
C14 C13 C12 121.0(4)
C14 C13 H13 119.5
C12 C13 H13 119.5
C13 C14 C15 119.7(4)
C13 C14 H14 120.2
C15 C14 H14 120.2
C16 C15 C14 120.0(4)
C16 C15 H15 120.0
C14 C15 H15 120.0
C15 C16 C11 121.0(4)
C15 C16 H16 119.5
C11 C16 H16 119.5
C18 C17 C22 118.8(4)
C18 C17 P1 121.2(3)
C22 C17 P1 120.0(3)
C17 C18 C19 120.3(4)
C17 C18 H18 119.8
C19 C18 H18 119.8
C20 C19 C18 120.4(4)
C20 C19 H19 119.8
C18 C19 H19 119.8
C21 C20 C19 119.9(4)
C21 C20 H20 120.0
C19 C20 H20 120.0
C20 C21 C22 120.2(4)
C20 C21 H21 119.9
C22 C21 H21 119.9
C21 C22 C17 120.4(4)
C21 C22 H22 119.8
C17 C22 H22 119.8

loop_
_geom_bond_atom_site_label_1
_geom_bond_atom_site_label_2
_geom_bond_distance
W1 N2 1.798(3)
W1 C1 2.010(4)
W1 C6 2.313(4)
W1 C7 2.319(4)
W1 C10 2.339(4)
W1 C8 2.349(5)
W1 C9 2.358(5)
W1 P1 2.3930(9)
W1 Co1 2.8623(6)
Co1 C5 1.744(4)
Co1 C3 1.787(4)
Co1 C4 1.807(5)
Co1 P1 2.1708(10)
P1 C17 1.825(4)
P1 C11 1.828(4)
O1 C1 1.150(5)
O2 N2 1.201(5)
O3 C3 1.136(6)
O4 C4 1.136(5)
O5 C5 1.152(5)
C6 C10 1.407(7)
C6 C7 1.412(7)
C6 H6 0.9300
C7 C8 1.409(7)
C7 H7 0.9300
C8 C9 1.388(8)
C8 H8 0.9300
C9 C10 1.407(8)
C9 H9 0.9300
C10 H10 0.9300
C11 C12 1.397(5)
C11 C16 1.398(6)
C12 C13 1.393(6)
C12 H12 0.9300
C13 C14 1.367(7)
C13 H13 0.9300
C14 C15 1.393(7)
C14 H14 0.9300
C15 C16 1.375(6)
C15 H15 0.9300
C16 H16 0.9300
C17 C18 1.378(5)
C17 C22 1.403(5)
C18 C19 1.394(6)
C18 H18 0.9300
C19 C20 1.376(6)
C19 H19 0.9300
C20 C21 1.374(6)
C20 H20 0.9300
C21 C22 1.385(6)
C21 H21 0.9300
C22 H22 0.9300
